data_1548054
loop_
_publ_author_name
'Suzuki, Tsuyoshi'
'Okada, Hiroshi'
'Nakagawa, Takafumi'
'Komatsu, Kazuki'
'Fujimoto, Chikako'
'Kagi, Hiroyuki'
'Matsuo, Yutaka'

_publ_section_title
;
 A fluorenylidene-acridane that becomes dark in color upon grinding -
 ground state mechanochromism by conformational change.
;
_journal_issue 2
_journal_name_full 'Chemical science'
_journal_page_first 475
_journal_page_last 482
_journal_paper_doi 10.1039/c7sc03567e
_journal_volume 9
_journal_year 2018
_chemical_formula_sum 'C27 H19 N'
_chemical_formula_weight 357.43
_space_group_IT_number 14
_space_group_name_Hall '-P 2yab'
_space_group_name_H-M_alt 'P 1 21/a 1'
_symmetry_cell_setting monoclinic
_symmetry_space_group_name_Hall '-P 2yab'
_symmetry_space_group_name_H-M 'P 1 21/a 1'
_atom_sites_solution_hydrogens geom
_atom_sites_solution_primary direct
_atom_sites_solution_secondary difmap
_audit_creation_method SHELXL-97
_audit_update_record
;
2016-03-04 deposited with the CCDC.
2017-10-24 downloaded from the CCDC.
;
_cell_angle_alpha 90
_cell_angle_beta 111.14(2)
_cell_angle_gamma 90
_cell_formula_units_Z 4
_cell_length_a 7.379(6)
_cell_length_b 22.716(16)
_cell_length_c 9.381(7)
_cell_measurement_reflns_used 1729
_cell_measurement_temperature 293(2)
_cell_measurement_theta_max 23.24
_cell_measurement_theta_min 2.33
_cell_volume 1466.6(19)
_computing_structure_refinement 'SHELXL-97 (Sheldrick, 1997)'
_computing_structure_solution 'SHELXS-97 (Sheldrick, 1990)'
_diffrn_ambient_temperature 293(2)
_diffrn_measured_fraction_theta_full 0.297
_diffrn_measured_fraction_theta_max 0.297
_diffrn_measurement_device_type 'Image plate'
_diffrn_radiation_monochromator graphite
_diffrn_radiation_source 'fine-focus sealed tube'
_diffrn_radiation_type MoK\a
_diffrn_radiation_wavelength 0.71073
_diffrn_reflns_av_R_equivalents 0.0457
_diffrn_reflns_av_sigmaI/netI 0.0419
_diffrn_reflns_limit_h_max 5
_diffrn_reflns_limit_h_min -7
_diffrn_reflns_limit_k_max 24
_diffrn_reflns_limit_k_min -17
_diffrn_reflns_limit_l_max 10
_diffrn_reflns_limit_l_min -7
_diffrn_reflns_number 1093
_diffrn_reflns_theta_full 23.22
_diffrn_reflns_theta_max 23.24
_diffrn_reflns_theta_min 2.33
_exptl_absorpt_coefficient_mu 0.093
_exptl_crystal_density_diffrn 1.619
_exptl_crystal_density_method 'not measured'
_exptl_crystal_description platelet
_exptl_crystal_F_000 752
_refine_diff_density_max 0.340
_refine_diff_density_min -0.339
_refine_diff_density_rms 0.094
_refine_ls_extinction_method none
_refine_ls_goodness_of_fit_ref 1.838
_refine_ls_hydrogen_treatment mixed
_refine_ls_matrix_type full
_refine_ls_number_parameters 254
_refine_ls_number_reflns 623
_refine_ls_number_restraints 0
_refine_ls_restrained_S_all 1.838
_refine_ls_R_factor_all 0.1219
_refine_ls_R_factor_gt 0.1217
_refine_ls_shift/su_max 0.000
_refine_ls_shift/su_mean 0.000
_refine_ls_structure_factor_coef Fsqd
_refine_ls_weighting_details 'calc w=1/[\s^2^(Fo^2^)+(0.2000P)^2^+0.0000P] where P=(Fo^2^+2Fc^2^)/3'
_refine_ls_weighting_scheme calc
_refine_ls_wR_factor_gt 0.3147
_refine_ls_wR_factor_ref 0.3149
_reflns_number_gt 621
_reflns_number_total 623
_reflns_threshold_expression >2sigma(I)
_cod_data_source_file c7sc03567e3.cif
_cod_data_source_block mefa_p
_cod_depositor_comments 'Adding full bibliography for 1548053--1548056.cif.'
_cod_original_cell_volume 1466.51(10)
_cod_original_sg_symbol_H-M 'P 21/a'
_cod_database_code 1548054

loop_
_symmetry_equiv_pos_as_xyz
'x, y, z'
'-x+1/2, y+1/2, -z'
'-x, -y, -z'
'x-1/2, -y-1/2, z'

loop_
_atom_site_label
_atom_site_type_symbol
_atom_site_fract_x
_atom_site_fract_y
_atom_site_fract_z
_atom_site_U_iso_or_equiv
_atom_site_adp_type
_atom_site_occupancy
_atom_site_symmetry_multiplicity
_atom_site_calc_flag
_atom_site_refinement_flags
N1 N 0.021(3) 0.1872(7) 0.604(2) 0.060(6) Uani 1 1 d .
C25 C 0.089(4) 0.1440(10) 0.396(3) 0.076(9) Uani 1 1 d .
C21 C -0.114(4) 0.2299(9) 0.349(3) 0.099(13) Uani 1 1 d .
H16 H -0.1847 0.2572 0.3816 0.118 Uiso 1 1 calc R
C20 C -0.123(4) 0.2296(11) 0.200(3) 0.078(9) Uani 1 1 d .
H15 H -0.2010 0.2564 0.1303 0.093 Uiso 1 1 calc R
C26 C 0.005(3) 0.1881(11) 0.453(3) 0.072(9) Uani 1 1 d .
C27 C -0.088(4) 0.2298(11) 0.655(2) 0.082(9) Uani 1 1 d .
H18 H -0.0977 0.2168 0.7499 0.123 Uiso 1 1 calc R
H19 H -0.2164 0.2336 0.5796 0.123 Uiso 1 1 calc R
H17 H -0.0237 0.2672 0.6707 0.123 Uiso 1 1 calc R
C16 C 0.565(4) 0.1358(10) 0.905(3) 0.083(10) Uani 1 1 d .
H11 H 0.6899 0.1264 0.9699 0.100 Uiso 1 1 calc R
C18 C 0.094(3) 0.1467(11) 0.251(3) 0.081(9) Uani 1 1 d .
H13 H 0.1699 0.1203 0.2208 0.097 Uiso 1 1 calc R
C11 C 0.281(3) -0.0599(9) 0.467(2) 0.052(6) Uani 1 1 d .
C3 C 0.456(3) -0.1195(11) 0.681(3) 0.072(8) Uani 1 1 d .
H3 H 0.5045 -0.1558 0.7237 0.086 Uiso 1 1 calc R
C22 C 0.190(4) 0.1658(9) 0.712(3) 0.075(10) Uani 1 1 d .
C23 C 0.293(4) 0.1246(10) 0.661(3) 0.076(10) Uani 1 1 d .
C19 C -0.011(3) 0.1879(11) 0.155(3) 0.066(7) Uani 1 1 d .
H14 H -0.0105 0.1892 0.0556 0.079 Uiso 1 1 calc R
C17 C 0.490(4) 0.1076(11) 0.756(3) 0.080(9) Uani 1 1 d .
H12 H 0.5624 0.0807 0.7243 0.096 Uiso 1 1 calc R
C7 C -0.163(3) -0.0063(11) 0.068(2) 0.075(9) Uani 1 1 d .
H7 H -0.2699 0.0065 -0.0149 0.090 Uiso 1 1 calc R
C2 C 0.480(3) -0.0737(11) 0.777(3) 0.071(8) Uani 1 1 d .
H2 H 0.5439 -0.0790 0.8811 0.086 Uiso 1 1 calc R
C24 C 0.201(3) 0.0967(9) 0.510(2) 0.058(6) Uani 1 1 d .
C14 C 0.273(4) 0.1895(10) 0.860(2) 0.070(7) Uani 1 1 d .
H9 H 0.2013 0.2153 0.8959 0.084 Uiso 1 1 calc R
C10 C 0.309(3) -0.0114(10) 0.565(2) 0.057(7) Uani 1 1 d .
C6 C -0.097(3) -0.0643(10) 0.071(2) 0.065(7) Uani 1 1 d .
H6 H -0.1594 -0.0900 -0.0093 0.078 Uiso 1 1 calc R
C4 C 0.365(4) -0.1166(10) 0.524(3) 0.076(9) Uani 1 1 d .
H4 H 0.3578 -0.1486 0.4607 0.091 Uiso 1 1 calc R
C15 C 0.464(4) 0.1746(9) 0.954(3) 0.073(9) Uani 1 1 d .
H10 H 0.5198 0.1918 1.0499 0.087 Uiso 1 1 calc R
C12 C 0.143(3) -0.0478(10) 0.315(3) 0.065(8) Uani 1 1 d .
C8 C -0.070(3) 0.0334(12) 0.190(3) 0.079(8) Uani 1 1 d .
H8 H -0.1124 0.0721 0.1880 0.095 Uiso 1 1 calc R
C13 C 0.091(4) 0.0119(11) 0.317(3) 0.076(8) Uani 1 1 d .
C5 C 0.060(3) -0.0826(8) 0.192(2) 0.065(7) Uani 1 1 d .
H5 H 0.1112 -0.1199 0.1902 0.078 Uiso 1 1 calc R
C1 C 0.410(4) -0.0171(11) 0.719(2) 0.079(9) Uani 1 1 d .
H1 H 0.4311 0.0152 0.7841 0.095 Uiso 1 1 calc R
C9 C 0.200(3) 0.0384(9) 0.467(2) 0.062(7) Uani 1 1 d .

loop_
_atom_site_aniso_label
_atom_site_aniso_U_11
_atom_site_aniso_U_22
_atom_site_aniso_U_33
_atom_site_aniso_U_23
_atom_site_aniso_U_13
_atom_site_aniso_U_12
N1 0.071(13) 0.054(10) 0.054(10) -0.012(9) 0.023(11) 0.001(8)
C25 0.088(18) 0.060(17) 0.066(16) -0.007(13) 0.012(15) -0.013(12)
C21 0.11(2) 0.053(14) 0.085(19) -0.025(14) -0.023(19) -0.031(12)
C20 0.094(18) 0.075(18) 0.050(14) -0.013(12) 0.010(15) -0.012(13)
C26 0.051(14) 0.076(16) 0.066(15) 0.021(14) -0.006(15) 0.011(10)
C27 0.12(2) 0.062(17) 0.058(13) -0.003(11) 0.025(17) 0.011(12)
C16 0.092(19) 0.053(16) 0.091(18) -0.009(14) 0.017(17) 0.005(12)
C18 0.079(18) 0.089(17) 0.053(15) -0.004(13) -0.002(15) 0.014(13)
C11 0.041(12) 0.058(15) 0.058(12) -0.012(12) 0.019(11) -0.004(8)
C3 0.067(16) 0.069(18) 0.086(16) 0.008(13) 0.036(15) 0.000(10)
C22 0.093(18) 0.054(15) 0.064(14) -0.018(12) 0.012(16) 0.026(13)
C23 0.068(16) 0.060(15) 0.085(18) 0.032(14) 0.009(16) -0.013(11)
C19 0.072(14) 0.078(16) 0.059(13) -0.023(13) 0.037(15) -0.019(12)
C17 0.065(15) 0.099(18) 0.066(15) 0.021(16) 0.011(14) -0.018(12)
C7 0.077(16) 0.076(19) 0.060(14) -0.004(13) 0.009(14) -0.016(12)
C2 0.059(14) 0.076(18) 0.080(16) -0.001(16) 0.026(13) -0.006(12)
C24 0.064(14) 0.057(15) 0.054(12) 0.007(11) 0.024(12) -0.003(9)
C14 0.11(2) 0.074(16) 0.067(14) -0.006(12) 0.081(17) -0.006(13)
C10 0.054(15) 0.067(16) 0.061(12) 0.000(12) 0.033(14) -0.008(10)
C6 0.076(15) 0.060(14) 0.046(11) -0.007(11) 0.009(12) 0.002(11)
C4 0.080(18) 0.081(18) 0.055(14) -0.008(12) 0.011(14) -0.021(12)
C15 0.086(16) 0.060(16) 0.059(15) 0.000(12) 0.011(15) -0.001(11)
C12 0.068(16) 0.050(15) 0.085(17) -0.001(13) 0.037(14) 0.004(10)
C8 0.041(14) 0.12(2) 0.087(17) 0.010(16) 0.030(15) -0.008(11)
C13 0.054(14) 0.12(3) 0.053(12) 0.019(15) 0.018(13) -0.010(14)
C5 0.091(16) 0.029(11) 0.073(13) -0.018(11) 0.027(13) -0.009(10)
C1 0.073(16) 0.089(19) 0.065(15) 0.023(13) 0.012(16) -0.003(12)
C9 0.068(15) 0.050(15) 0.060(13) -0.005(11) 0.013(12) 0.017(10)

loop_
_atom_type_symbol
_atom_type_description
_atom_type_scat_dispersion_real
_atom_type_scat_dispersion_imag
_atom_type_scat_source
C C 0.0033 0.0016 'International Tables Vol C Tables 4.2.6.8 and 6.1.1.4'
H H 0.0000 0.0000 'International Tables Vol C Tables 4.2.6.8 and 6.1.1.4'
N N 0.0061 0.0033 'International Tables Vol C Tables 4.2.6.8 and 6.1.1.4'

loop_
_geom_angle_atom_site_label_1
_geom_angle_atom_site_label_2
_geom_angle_atom_site_label_3
_geom_angle
C22 N1 C26 119(2)
C22 N1 C27 117.3(16)
C26 N1 C27 118.4(18)
C18 C25 C26 122(2)
C18 C25 C24 121(3)
C26 C25 C24 117(3)
C20 C21 C26 119(3)
C21 C20 C19 119(2)
N1 C26 C25 120(2)
N1 C26 C21 121(3)
C25 C26 C21 118(2)
C15 C16 C17 124(2)
C19 C18 C25 119(3)
C10 C11 C4 120.8(18)
C10 C11 C12 112.4(18)
C4 C11 C12 126.2(19)
C2 C3 C4 125(2)
N1 C22 C23 117(2)
N1 C22 C14 123(2)
C23 C22 C14 120(2)
C22 C23 C17 121(2)
C22 C23 C24 120(2)
C17 C23 C24 119(3)
C18 C19 C20 121(3)
C16 C17 C23 115(3)
C6 C7 C8 121(2)
C3 C2 C1 121(2)
C9 C24 C23 130.0(18)
C9 C24 C25 121.7(19)
C23 C24 C25 108.2(19)
C15 C14 C22 121(2)
C1 C10 C11 121(2)
C1 C10 C9 133(2)
C11 C10 C9 105.7(16)
C5 C6 C7 119.2(17)
C3 C4 C11 115(2)
C16 C15 C14 120(2)
C5 C12 C13 122(2)
C5 C12 C11 132(2)
C13 C12 C11 105.5(19)
C7 C8 C13 118(3)
C12 C13 C8 118(2)
C12 C13 C9 110.4(18)
C8 C13 C9 131(2)
C12 C5 C6 121(2)
C10 C1 C2 118(2)
C24 C9 C13 127.8(19)
C24 C9 C10 126.8(17)
C13 C9 C10 105.4(18)

loop_
_geom_bond_atom_site_label_1
_geom_bond_atom_site_label_2
_geom_bond_distance
N1 C22 1.37(2)
N1 C26 1.38(3)
N1 C27 1.45(3)
C25 C18 1.38(4)
C25 C26 1.38(4)
C25 C24 1.53(3)
C21 C20 1.38(4)
C21 C26 1.41(3)
C20 C19 1.42(4)
C16 C15 1.34(4)
C16 C17 1.45(3)
C18 C19 1.34(3)
C11 C10 1.40(3)
C11 C4 1.45(3)
C11 C12 1.45(3)
C3 C2 1.34(3)
C3 C4 1.38(3)
C22 C23 1.39(4)
C22 C14 1.41(3)
C23 C17 1.46(3)
C23 C24 1.48(3)
C7 C6 1.40(3)
C7 C8 1.43(3)
C2 C1 1.42(3)
C24 C9 1.38(3)
C14 C15 1.41(3)
C10 C1 1.37(3)
C10 C9 1.50(3)
C6 C5 1.36(2)
C12 C5 1.35(3)
C12 C13 1.41(3)
C8 C13 1.43(3)
C13 C9 1.48(3)
